data_7239504
loop_
_publ_author_name
'Li, Yun-Wu'
'He, Kun-Huan'
'Bu, Xian-He'

_publ_section_title
;
 Bottom-up assembly of a porous MOF based on nanosized nonanuclear zinc
 precursors for highly selective gas adsorption
;
_journal_issue 13
_journal_name_full 'Journal of Materials Chemistry A'
_journal_page_first 4186
_journal_paper_doi 10.1039/c3ta01322g
_journal_volume 1
_journal_year 2013
_chemical_formula_sum 'C128 H114 Cl2 N42 O8 Zn9'
_chemical_formula_weight 3027.84
_space_group_IT_number 15
_space_group_name_Hall '-C 2yc'
_space_group_name_H-M_alt 'C 1 2/c 1'
_symmetry_cell_setting monoclinic
_symmetry_space_group_name_H-M 'C 1 2/c 1'
_atom_sites_solution_hydrogens geom
_atom_sites_solution_primary direct
_atom_sites_solution_secondary difmap
_audit_creation_method SHELXL-97
_cell_angle_alpha 90.00
_cell_angle_beta 117.37(3)
_cell_angle_gamma 90.00
_cell_formula_units_Z 4
_cell_length_a 48.197(10)
_cell_length_b 17.145(3)
_cell_length_c 27.248(5)
_cell_measurement_temperature 298(2)
_cell_volume 19996(9)
_computing_structure_refinement 'SHELXL-97 (Sheldrick, 1997)'
_computing_structure_solution 'SHELXS-97 (Sheldrick, 1990)'
_diffrn_ambient_temperature 298(2)
_diffrn_measured_fraction_theta_full 0.998
_diffrn_measured_fraction_theta_max 0.998
_diffrn_measurement_device_type 'CCD area detector'
_diffrn_measurement_method \w
_diffrn_radiation_monochromator graphite
_diffrn_radiation_source 'fine-focus sealed tube'
_diffrn_radiation_type MoK\a
_diffrn_radiation_wavelength 0.71073
_diffrn_reflns_av_R_equivalents 0.1249
_diffrn_reflns_av_sigmaI/netI 0.1038
_diffrn_reflns_limit_h_max 57
_diffrn_reflns_limit_h_min -57
_diffrn_reflns_limit_k_max 20
_diffrn_reflns_limit_k_min -20
_diffrn_reflns_limit_l_max 32
_diffrn_reflns_limit_l_min -32
_diffrn_reflns_number 83704
_diffrn_reflns_theta_full 25.00
_diffrn_reflns_theta_max 25.00
_diffrn_reflns_theta_min 3.01
_exptl_absorpt_coefficient_mu 1.135
_exptl_absorpt_correction_T_max 0.8049
_exptl_absorpt_correction_T_min 0.7418
_exptl_absorpt_correction_type 'multi-scan(SADABS; Sheldrick,1996)'
_exptl_crystal_colour colorless
_exptl_crystal_density_diffrn 1.006
_exptl_crystal_density_method 'not measured'
_exptl_crystal_description block
_exptl_crystal_F_000 6176
_exptl_crystal_size_max 0.28
_exptl_crystal_size_mid 0.23
_exptl_crystal_size_min 0.20
_platon_squeeze_details
;
;
_refine_diff_density_max 0.594
_refine_diff_density_min -0.559
_refine_diff_density_rms 0.081
_refine_ls_extinction_method none
_refine_ls_goodness_of_fit_ref 1.001
_refine_ls_hydrogen_treatment constr
_refine_ls_matrix_type full
_refine_ls_number_parameters 883
_refine_ls_number_reflns 17591
_refine_ls_number_restraints 30
_refine_ls_restrained_S_all 1.009
_refine_ls_R_factor_all 0.1141
_refine_ls_R_factor_gt 0.0647
_refine_ls_shift/su_max 0.001
_refine_ls_shift/su_mean 0.000
_refine_ls_structure_factor_coef Fsqd
_refine_ls_weighting_details 'calc w=1/[\s^2^(Fo^2^)+(0.0885P)^2^+0.0000P] where P=(Fo^2^+2Fc^2^)/3'
_refine_ls_weighting_scheme calc
_refine_ls_wR_factor_gt 0.1609
_refine_ls_wR_factor_ref 0.1834
_reflns_number_gt 10795
_reflns_number_total 17591
_reflns_threshold_expression >2sigma(I)
_cod_data_source_file c3ta01322g.txt
_cod_data_source_block 1
_cod_depositor_comments
;
The following automatic conversions were performed:

data item '_symmetry_cell_setting' value 'Monoclinic' was changed to
'monoclinic' in accordance with the
/home/saulius/struct/COD-crude-data/automatic-downloads/DataCite-retrospective/RSC/depositions/lib/dictionaries/cif_core.dic
dictionary named 'cif_core.dic' version 2.4.2 last updated on
2011-04-26.

Automatic conversion script
Id: cif_fix_values 6909 2019-04-08 15:41:33Z antanas 
;
_cod_original_cell_volume 19995(7)
_cod_original_sg_symbol_H-M C2/c
_cod_database_code 7239504

loop_
_symmetry_equiv_pos_as_xyz
'x, y, z'
'-x, y, -z+1/2'
'x+1/2, y+1/2, z'
'-x+1/2, y+1/2, -z+1/2'
'-x, -y, -z'
'x, -y, z-1/2'
'-x+1/2, -y+1/2, -z'
'x+1/2, -y+1/2, z-1/2'

loop_
_atom_site_label
_atom_site_type_symbol
_atom_site_fract_x
_atom_site_fract_y
_atom_site_fract_z
_atom_site_U_iso_or_equiv
_atom_site_adp_type
_atom_site_occupancy
_atom_site_symmetry_multiplicity
_atom_site_calc_flag
_atom_site_refinement_flags
_atom_site_disorder_assembly
_atom_site_disorder_group
C1 C 0.22270(12) 0.3518(3) 0.4085(2) 0.0345(13) Uani 1 1 d . . .
C2 C 0.23247(13) 0.2747(3) 0.4243(2) 0.0424(14) Uani 1 1 d . . .
H2 H 0.2536 0.2619 0.4419 0.051 Uiso 1 1 calc R . .
C3 C 0.20971(14) 0.2180(3) 0.4129(2) 0.0455(15) Uani 1 1 d . . .
C4 C 0.17687(14) 0.2380(3) 0.3833(2) 0.0443(15) Uani 1 1 d . . .
C5 C 0.16755(13) 0.3135(3) 0.3697(2) 0.0432(14) Uani 1 1 d . . .
H5 H 0.1465 0.3270 0.3520 0.052 Uiso 1 1 calc R . .
C6 C 0.19118(12) 0.3705(3) 0.3835(2) 0.0364(13) Uani 1 1 d . . .
C7 C 0.21972(17) 0.1345(3) 0.4321(3) 0.072(2) Uani 1 1 d . . .
H7A H 0.2195 0.1046 0.4022 0.108 Uiso 1 1 calc R . .
H7B H 0.2055 0.1117 0.4437 0.108 Uiso 1 1 calc R . .
H7C H 0.2404 0.1346 0.4625 0.108 Uiso 1 1 calc R . .
C8 C 0.15271(15) 0.1752(4) 0.3684(3) 0.073(2) Uani 1 1 d . . .
H8A H 0.1323 0.1976 0.3482 0.110 Uiso 1 1 calc R . .
H8B H 0.1544 0.1512 0.4015 0.110 Uiso 1 1 calc R . .
H8C H 0.1559 0.1367 0.3460 0.110 Uiso 1 1 calc R . .
C9 C 0.14414(12) 0.5965(4) 0.2355(2) 0.0493(16) Uani 1 1 d . . .
C10 C 0.11309(18) 0.5781(5) 0.2005(3) 0.090(2) Uani 1 1 d U . .
H10 H 0.1004 0.5538 0.2133 0.108 Uiso 1 1 calc R . .
C11 C 0.1022(2) 0.5981(5) 0.1453(4) 0.101(3) Uani 1 1 d U . .
C12 C 0.12124(19) 0.6376(5) 0.1261(3) 0.085(2) Uani 1 1 d U . .
C13 C 0.15163(14) 0.6550(4) 0.1607(2) 0.0615(19) Uani 1 1 d . . .
H13 H 0.1644 0.6796 0.1482 0.074 Uiso 1 1 calc R . .
C14 C 0.16259(12) 0.6336(3) 0.2162(2) 0.0442(15) Uani 1 1 d . . .
C15 C 0.0678(3) 0.5748(7) 0.1040(5) 0.167(5) Uani 1 1 d U . .
H15A H 0.0680 0.5367 0.0784 0.251 Uiso 1 1 calc R . .
H15B H 0.0565 0.6201 0.0842 0.251 Uiso 1 1 calc R . .
H15C H 0.0577 0.5532 0.1243 0.251 Uiso 1 1 calc R . .
C16 C 0.1081(2) 0.6580(6) 0.0643(4) 0.132(4) Uani 1 1 d U . .
H16A H 0.1234 0.6874 0.0587 0.198 Uiso 1 1 calc R . .
H16B H 0.0895 0.6885 0.0528 0.198 Uiso 1 1 calc R . .
H16C H 0.1034 0.6108 0.0431 0.198 Uiso 1 1 calc R . .
C17 C 0.27951(13) 0.5449(3) 0.2917(2) 0.0450(15) Uani 1 1 d . . .
C18 C 0.28947(13) 0.4843(3) 0.3281(2) 0.0417(14) Uani 1 1 d . . .
C19 C 0.30797(15) 0.4233(4) 0.3230(3) 0.0611(18) Uani 1 1 d . . .
H19 H 0.3144 0.3817 0.3476 0.073 Uiso 1 1 calc R . .
C20 C 0.31604(15) 0.4271(4) 0.2816(3) 0.0592(18) Uani 1 1 d . . .
C21 C 0.30731(15) 0.4919(4) 0.2457(3) 0.0599(18) Uani 1 1 d . . .
C22 C 0.28883(14) 0.5498(4) 0.2501(2) 0.0529(17) Uani 1 1 d . . .
H22 H 0.2826 0.5918 0.2258 0.063 Uiso 1 1 calc R . .
C23 C 0.3355(2) 0.3616(5) 0.2750(4) 0.103(3) Uani 1 1 d . . .
H23A H 0.3537 0.3833 0.2744 0.155 Uiso 1 1 calc R . .
H23B H 0.3232 0.3344 0.2411 0.155 Uiso 1 1 calc R . .
H23C H 0.3418 0.3260 0.3055 0.155 Uiso 1 1 calc R . .
C24 C 0.3176(2) 0.4965(5) 0.2003(3) 0.097(3) Uani 1 1 d . . .
H24A H 0.3124 0.5469 0.1830 0.145 Uiso 1 1 calc R . .
H24B H 0.3071 0.4568 0.1732 0.145 Uiso 1 1 calc R . .
H24C H 0.3398 0.4887 0.2162 0.145 Uiso 1 1 calc R . .
C25 C 0.31496(12) 0.5571(3) 0.5357(2) 0.0387(14) Uani 1 1 d . . .
C26 C 0.34396(13) 0.5210(4) 0.5698(3) 0.0526(17) Uani 1 1 d . . .
H26 H 0.3500 0.4751 0.5592 0.063 Uiso 1 1 calc R . .
C27 C 0.36296(13) 0.5571(4) 0.6196(3) 0.0576(18) Uani 1 1 d . . .
C28 C 0.35404(14) 0.6293(4) 0.6347(2) 0.0543(17) Uani 1 1 d . . .
C29 C 0.32548(13) 0.6623(4) 0.6008(2) 0.0487(16) Uani 1 1 d . . .
H29 H 0.3192 0.7078 0.6114 0.058 Uiso 1 1 calc R . .
C30 C 0.30590(11) 0.6266(3) 0.5499(2) 0.0373(13) Uani 1 1 d . . .
C31 C 0.39408(15) 0.5184(5) 0.6573(3) 0.101(3) Uani 1 1 d . . .
H31A H 0.3952 0.5091 0.6929 0.151 Uiso 1 1 calc R . .
H31B H 0.4109 0.5520 0.6613 0.151 Uiso 1 1 calc R . .
H31C H 0.3957 0.4697 0.6414 0.151 Uiso 1 1 calc R . .
C32 C 0.37596(16) 0.6702(5) 0.6882(3) 0.085(2) Uani 1 1 d . . .
H32A H 0.3650 0.7116 0.6955 0.127 Uiso 1 1 calc R . .
H32B H 0.3934 0.6915 0.6847 0.127 Uiso 1 1 calc R . .
H32C H 0.3834 0.6335 0.7181 0.127 Uiso 1 1 calc R . .
C33 C 0.16307(11) 0.6251(3) 0.4515(2) 0.0353(13) Uani 1 1 d . . .
C34 C 0.13913(13) 0.6013(4) 0.4637(3) 0.0522(17) Uani 1 1 d . . .
H34 H 0.1253 0.5621 0.4432 0.063 Uiso 1 1 calc R . .
C35 C 0.13642(14) 0.6366(4) 0.5063(3) 0.0650(19) Uani 1 1 d . . .
C36 C 0.15769(15) 0.6991(4) 0.5375(3) 0.0603(18) Uani 1 1 d . . .
C37 C 0.18070(13) 0.7225(3) 0.5247(2) 0.0470(15) Uani 1 1 d . . .
H37 H 0.1936 0.7642 0.5431 0.056 Uiso 1 1 calc R . .
C38 C 0.18442(12) 0.6821(3) 0.4832(2) 0.0360(13) Uani 1 1 d . . .
C39 C 0.11181(18) 0.6077(5) 0.5234(4) 0.109(3) Uani 1 1 d . . .
H39A H 0.0968 0.6482 0.5169 0.163 Uiso 1 1 calc R . .
H39B H 0.1219 0.5943 0.5619 0.163 Uiso 1 1 calc R . .
H39C H 0.1014 0.5626 0.5019 0.163 Uiso 1 1 calc R . .
C40 C 0.15414(19) 0.7366(5) 0.5837(3) 0.098(3) Uani 1 1 d . . .
H40A H 0.1730 0.7641 0.6071 0.146 Uiso 1 1 calc R . .
H40B H 0.1502 0.6972 0.6048 0.146 Uiso 1 1 calc R . .
H40C H 0.1369 0.7725 0.5689 0.146 Uiso 1 1 calc R . .
C41 C 0.25390(12) 0.8273(3) 0.3509(2) 0.0379(14) Uani 1 1 d . . .
C42 C 0.26541(13) 0.8799(3) 0.3246(2) 0.0491(16) Uani 1 1 d . . .
H42 H 0.2647 0.8684 0.2906 0.059 Uiso 1 1 calc R . .
C43 C 0.27768(14) 0.9488(3) 0.3517(3) 0.0538(17) Uani 1 1 d . . .
C44 C 0.27707(14) 0.9681(3) 0.4028(3) 0.0537(17) Uani 1 1 d . . .
C45 C 0.26449(13) 0.9174(3) 0.4263(2) 0.0476(15) Uani 1 1 d . . .
H45 H 0.2631 0.9311 0.4581 0.057 Uiso 1 1 calc R . .
C46 C 0.25362(12) 0.8435(3) 0.4007(2) 0.0382(13) Uani 1 1 d . . .
C47 C 0.29277(17) 1.0040(4) 0.3277(3) 0.084(2) Uani 1 1 d . . .
H47A H 0.2908 0.9832 0.2936 0.126 Uiso 1 1 calc R . .
H47B H 0.3145 1.0100 0.3534 0.126 Uiso 1 1 calc R . .
H47C H 0.2826 1.0538 0.3211 0.126 Uiso 1 1 calc R . .
C48 C 0.29248(17) 1.0423(4) 0.4335(3) 0.078(2) Uani 1 1 d . . .
H48A H 0.2928 1.0423 0.4690 0.117 Uiso 1 1 calc R . .
H48B H 0.2809 1.0866 0.4126 0.117 Uiso 1 1 calc R . .
H48C H 0.3135 1.0448 0.4385 0.117 Uiso 1 1 calc R . .
C49 C 0.33174(17) 0.3537(4) 0.4755(3) 0.0609(19) Uani 1 1 d . . .
C50 C 0.35617(14) 0.2930(4) 0.5068(2) 0.0483(16) Uani 1 1 d . . .
C51 C 0.34749(14) 0.2182(4) 0.5139(3) 0.0562(17) Uani 1 1 d . . .
H51 H 0.3264 0.2058 0.4991 0.067 Uiso 1 1 calc R . .
C52 C 0.36972(13) 0.1615(4) 0.5427(3) 0.0566(18) Uani 1 1 d . . .
H52 H 0.3636 0.1112 0.5461 0.068 Uiso 1 1 calc R . .
C53 C 0.40149(12) 0.1815(3) 0.5665(2) 0.0433(15) Uani 1 1 d . . .
C54 C 0.41032(13) 0.2564(3) 0.5620(2) 0.0530(17) Uani 1 1 d . . .
H54 H 0.4313 0.2703 0.5792 0.064 Uiso 1 1 calc R . .
C55 C 0.38780(14) 0.3108(4) 0.5317(3) 0.0586(18) Uani 1 1 d . . .
H55 H 0.3940 0.3609 0.5279 0.070 Uiso 1 1 calc R . .
C56 C 0.42499(12) 0.1208(3) 0.5954(2) 0.0437(15) Uani 1 1 d . . .
C57 C 0.46815(13) 0.0656(3) 0.6452(2) 0.0477(16) Uani 1 1 d . . .
C58 C 0.50133(12) 0.0463(4) 0.6846(2) 0.0481(16) Uani 1 1 d . . .
C59 C 0.51074(14) -0.0300(4) 0.6970(3) 0.065(2) Uani 1 1 d . . .
H59 H 0.4968 -0.0705 0.6795 0.078 Uiso 1 1 calc R . .
C60 C 0.54114(14) -0.0458(4) 0.7359(3) 0.069(2) Uani 1 1 d . . .
H60 H 0.5472 -0.0974 0.7454 0.083 Uiso 1 1 calc R . .
C61 C 0.56264(13) 0.0126(4) 0.7610(3) 0.0510(16) Uani 1 1 d . . .
C62 C 0.55290(14) 0.0888(4) 0.7467(3) 0.068(2) Uani 1 1 d . . .
H62 H 0.5672 0.1290 0.7628 0.081 Uiso 1 1 calc R . .
C63 C 0.52272(13) 0.1066(4) 0.7094(3) 0.0611(19) Uani 1 1 d . . .
H63 H 0.5166 0.1583 0.7007 0.073 Uiso 1 1 calc R . .
C64 C 0.59566(15) -0.0065(5) 0.8003(3) 0.0622(19) Uani 1 1 d . . .
Cl1 Cl 0.2370(4) 0.7363(14) 0.1973(8) 0.099(5) Uani 0.50 1 d P A 1
Cl3 Cl 0.2695(3) 0.7530(8) 0.2323(6) 0.117(4) Uani 0.20 1 d P A 1
Cl2 Cl 0.2262(7) 0.728(2) 0.1963(10) 0.103(8) Uani 0.30 1 d P A 1
N1 N 0.23916(9) 0.4191(2) 0.41446(18) 0.0375(11) Uani 1 1 d . . .
N2 N 0.21833(9) 0.4766(2) 0.39303(18) 0.0375(11) Uani 1 1 d . . .
N3 N 0.18904(9) 0.4495(2) 0.37404(18) 0.0388(11) Uani 1 1 d . . .
N4 N 0.16167(10) 0.5829(3) 0.29073(18) 0.0422(12) Uani 1 1 d . . .
N5 N 0.19033(10) 0.6091(2) 0.30472(17) 0.0368(11) Uani 1 1 d . . .
N6 N 0.19181(10) 0.6401(2) 0.26062(18) 0.0380(11) Uani 1 1 d . A .
N7 N 0.26112(10) 0.5917(3) 0.30483(19) 0.0410(12) Uani 1 1 d . A .
N8 N 0.26009(10) 0.5606(3) 0.34913(19) 0.0405(11) Uani 1 1 d . . .
N9 N 0.27723(11) 0.4951(3) 0.36382(19) 0.0469(12) Uani 1 1 d . . .
N10 N 0.29187(10) 0.5363(2) 0.48448(18) 0.0376(11) Uani 1 1 d . . .
N11 N 0.26965(9) 0.5918(2) 0.46830(17) 0.0342(11) Uani 1 1 d . . .
N12 N 0.27746(9) 0.6474(2) 0.50750(18) 0.0367(11) Uani 1 1 d . . .
N13 N 0.17261(9) 0.5963(2) 0.41542(18) 0.0354(11) Uani 1 1 d . . .
N14 N 0.19920(9) 0.6340(2) 0.42554(18) 0.0347(11) Uani 1 1 d . . .
N15 N 0.20696(9) 0.6858(2) 0.46564(18) 0.0358(11) Uani 1 1 d . . .
N16 N 0.24423(10) 0.7506(2) 0.33785(18) 0.0394(11) Uani 1 1 d . A .
N17 N 0.23944(9) 0.7233(2) 0.37986(17) 0.0318(10) Uani 1 1 d . . .
N18 N 0.24446(9) 0.7771(2) 0.41744(17) 0.0348(11) Uani 1 1 d . . .
N19 N 0.41799(11) 0.0461(3) 0.5894(2) 0.0667(17) Uani 1 1 d . . .
N20 N 0.44631(11) 0.0106(3) 0.6222(2) 0.0659(16) Uani 1 1 d . . .
N21 N 0.45545(10) 0.1345(3) 0.6292(2) 0.0513(13) Uani 1 1 d . . .
H21 H 0.4646 0.1791 0.6384 0.062 Uiso 1 1 calc R . .
O1 O 0.30381(10) 0.3389(3) 0.46220(19) 0.0654(13) Uani 1 1 d . . .
O2 O 0.34000(11) 0.4173(3) 0.4663(2) 0.0851(17) Uani 1 1 d . . .
O3 O 0.61626(10) 0.0449(3) 0.81305(19) 0.0733(14) Uani 1 1 d . . .
O4 O 0.60297(9) -0.0747(3) 0.8179(2) 0.0740(14) Uani 1 1 d . . .
Zn1 Zn 0.284817(14) 0.44236(4) 0.43527(3) 0.03956(19) Uani 1 1 d . . .
Zn2 Zn 0.153055(13) 0.52754(4) 0.34825(3) 0.03692(19) Uani 1 1 d . . .
Zn3 Zn 0.233394(15) 0.68484(4) 0.27035(3) 0.04028(19) Uani 1 1 d . . .
Zn4 Zn 0.229540(13) 0.60082(3) 0.38809(2) 0.03288(17) Uani 1 1 d . . .
Zn5 Zn 0.2500 0.7500 0.5000 0.0345(2) Uani 1 2 d S . .

loop_
_atom_site_aniso_label
_atom_site_aniso_U_11
_atom_site_aniso_U_22
_atom_site_aniso_U_33
_atom_site_aniso_U_23
_atom_site_aniso_U_13
_atom_site_aniso_U_12
C1 0.033(3) 0.027(3) 0.037(3) 0.004(2) 0.010(3) 0.002(2)
C2 0.036(3) 0.038(3) 0.047(4) 0.004(3) 0.013(3) 0.006(3)
C3 0.065(4) 0.020(3) 0.048(4) 0.003(3) 0.023(3) -0.003(3)
C4 0.049(4) 0.037(3) 0.046(4) -0.001(3) 0.021(3) -0.013(3)
C5 0.034(3) 0.037(3) 0.051(4) -0.002(3) 0.014(3) -0.004(3)
C6 0.032(3) 0.028(3) 0.046(3) 0.001(3) 0.015(3) -0.007(2)
C7 0.099(6) 0.039(4) 0.079(5) 0.008(4) 0.042(5) 0.007(4)
C8 0.069(5) 0.051(4) 0.094(6) -0.008(4) 0.033(4) -0.022(4)
C9 0.024(3) 0.063(4) 0.042(4) 0.003(3) -0.001(3) -0.013(3)
C10 0.077(4) 0.113(5) 0.077(4) 0.019(3) 0.033(3) -0.020(3)
C11 0.077(4) 0.122(5) 0.086(4) 0.011(4) 0.022(3) -0.023(4)
C12 0.079(4) 0.105(4) 0.059(4) 0.017(3) 0.023(3) -0.008(3)
C13 0.045(4) 0.086(5) 0.035(4) 0.003(4) 0.003(3) -0.007(4)
C14 0.028(3) 0.048(4) 0.040(4) -0.002(3) 0.001(3) 0.005(3)
C15 0.152(6) 0.185(6) 0.157(6) 0.011(4) 0.065(5) -0.022(4)
C16 0.124(5) 0.155(6) 0.114(5) 0.018(4) 0.052(4) -0.010(4)
C17 0.041(4) 0.043(4) 0.048(4) 0.004(3) 0.018(3) -0.001(3)
C18 0.039(3) 0.036(3) 0.053(4) 0.000(3) 0.024(3) 0.003(3)
C19 0.064(5) 0.045(4) 0.077(5) 0.003(4) 0.035(4) 0.009(3)
C20 0.057(4) 0.062(4) 0.067(5) 0.004(4) 0.035(4) 0.011(4)
C21 0.057(4) 0.069(5) 0.062(5) -0.003(4) 0.034(4) 0.002(4)
C22 0.057(4) 0.056(4) 0.049(4) 0.014(3) 0.028(3) 0.012(3)
C23 0.115(7) 0.091(6) 0.134(8) 0.013(6) 0.083(7) 0.041(6)
C24 0.118(7) 0.116(7) 0.081(6) 0.020(5) 0.067(6) 0.035(6)
C25 0.025(3) 0.038(3) 0.043(3) 0.008(3) 0.006(3) -0.004(3)
C26 0.032(3) 0.051(4) 0.059(4) 0.008(3) 0.008(3) 0.004(3)
C27 0.031(3) 0.066(5) 0.057(4) 0.019(4) 0.004(3) 0.005(3)
C28 0.038(4) 0.064(4) 0.043(4) 0.004(3) 0.003(3) -0.013(3)
C29 0.042(4) 0.059(4) 0.040(4) 0.002(3) 0.014(3) -0.009(3)
C30 0.025(3) 0.040(3) 0.036(3) 0.004(3) 0.004(3) -0.003(3)
C31 0.040(4) 0.110(7) 0.090(6) 0.026(5) -0.024(4) 0.010(4)
C32 0.057(5) 0.121(7) 0.050(4) -0.017(4) 0.002(4) -0.022(5)
C33 0.020(3) 0.037(3) 0.041(3) -0.003(3) 0.008(3) -0.006(2)
C34 0.032(3) 0.065(4) 0.058(4) -0.014(4) 0.019(3) -0.018(3)
C35 0.040(4) 0.085(5) 0.072(5) -0.006(4) 0.027(4) -0.013(4)
C36 0.049(4) 0.080(5) 0.059(4) -0.016(4) 0.031(4) -0.009(4)
C37 0.032(3) 0.050(4) 0.050(4) -0.009(3) 0.011(3) -0.008(3)
C38 0.027(3) 0.043(3) 0.033(3) -0.008(3) 0.009(3) -0.003(3)
C39 0.091(6) 0.151(9) 0.119(7) -0.037(6) 0.078(6) -0.051(6)
C40 0.105(7) 0.128(7) 0.096(6) -0.041(6) 0.078(6) -0.024(6)
C41 0.030(3) 0.033(3) 0.041(3) 0.000(3) 0.008(3) -0.004(2)
C42 0.056(4) 0.044(4) 0.050(4) 0.014(3) 0.026(3) -0.005(3)
C43 0.053(4) 0.036(4) 0.064(5) 0.014(3) 0.020(4) -0.012(3)
C44 0.051(4) 0.028(3) 0.071(5) 0.003(3) 0.018(4) -0.010(3)
C45 0.042(4) 0.038(3) 0.053(4) -0.004(3) 0.014(3) -0.003(3)
C46 0.030(3) 0.034(3) 0.043(4) 0.002(3) 0.010(3) -0.001(3)
C47 0.085(6) 0.051(4) 0.124(7) 0.028(5) 0.054(5) -0.014(4)
C48 0.080(5) 0.038(4) 0.108(6) -0.005(4) 0.037(5) -0.018(4)
C49 0.060(5) 0.060(5) 0.050(4) 0.000(4) 0.014(4) 0.029(4)
C50 0.046(4) 0.048(4) 0.044(4) 0.005(3) 0.015(3) 0.020(3)
C51 0.033(3) 0.062(4) 0.064(4) 0.008(4) 0.014(3) 0.017(3)
C52 0.036(4) 0.051(4) 0.077(5) 0.011(4) 0.021(3) 0.010(3)
C53 0.030(3) 0.046(4) 0.044(4) 0.001(3) 0.008(3) 0.008(3)
C54 0.030(3) 0.050(4) 0.060(4) 0.012(3) 0.004(3) 0.004(3)
C55 0.046(4) 0.042(4) 0.069(5) 0.005(3) 0.010(3) 0.011(3)
C56 0.025(3) 0.049(4) 0.042(4) 0.010(3) 0.003(3) 0.007(3)
C57 0.026(3) 0.050(4) 0.055(4) 0.007(3) 0.008(3) 0.010(3)
C58 0.025(3) 0.054(4) 0.048(4) 0.006(3) 0.002(3) 0.013(3)
C59 0.033(4) 0.058(4) 0.074(5) 0.001(4) -0.001(3) 0.010(3)
C60 0.037(4) 0.059(4) 0.088(5) 0.015(4) 0.009(4) 0.019(3)
C61 0.027(3) 0.063(4) 0.054(4) 0.003(3) 0.011(3) 0.014(3)
C62 0.029(3) 0.073(5) 0.078(5) -0.002(4) 0.005(3) 0.002(3)
C63 0.033(3) 0.047(4) 0.077(5) 0.010(4) 0.003(3) 0.010(3)
C64 0.029(4) 0.084(6) 0.059(5) 0.008(4) 0.008(3) 0.020(4)
Cl1 0.130(10) 0.087(8) 0.085(6) 0.017(5) 0.055(6) 0.036(7)
Cl3 0.108(10) 0.131(11) 0.101(9) 0.015(8) 0.038(8) 0.004(9)
Cl2 0.16(2) 0.083(8) 0.044(6) 0.020(5) 0.022(9) 0.025(14)
N1 0.027(2) 0.027(2) 0.053(3) 0.004(2) 0.013(2) 0.001(2)
N2 0.024(2) 0.030(3) 0.046(3) 0.004(2) 0.006(2) -0.001(2)
N3 0.026(2) 0.035(3) 0.046(3) -0.001(2) 0.008(2) -0.004(2)
N4 0.027(3) 0.050(3) 0.038(3) 0.006(2) 0.005(2) -0.007(2)
N5 0.031(3) 0.039(3) 0.035(3) -0.001(2) 0.011(2) -0.002(2)
N6 0.039(3) 0.036(3) 0.032(3) 0.001(2) 0.010(2) -0.004(2)
N7 0.035(3) 0.046(3) 0.045(3) 0.009(2) 0.020(2) 0.008(2)
N8 0.040(3) 0.036(3) 0.043(3) 0.008(2) 0.017(2) 0.006(2)
N9 0.047(3) 0.041(3) 0.048(3) 0.005(2) 0.018(3) 0.003(2)
N10 0.026(2) 0.028(2) 0.048(3) 0.003(2) 0.007(2) 0.002(2)
N11 0.030(2) 0.031(2) 0.031(3) 0.000(2) 0.005(2) -0.004(2)
N12 0.026(2) 0.037(3) 0.037(3) 0.000(2) 0.006(2) -0.005(2)
N13 0.020(2) 0.038(3) 0.043(3) -0.008(2) 0.010(2) -0.010(2)
N14 0.024(2) 0.030(2) 0.042(3) -0.001(2) 0.008(2) -0.003(2)
N15 0.031(2) 0.037(3) 0.038(3) -0.009(2) 0.014(2) -0.009(2)
N16 0.039(3) 0.037(3) 0.036(3) 0.005(2) 0.012(2) -0.007(2)
N17 0.028(2) 0.028(2) 0.033(3) -0.001(2) 0.008(2) -0.0035(19)
N18 0.035(3) 0.027(2) 0.036(3) 0.000(2) 0.011(2) -0.007(2)
N19 0.029(3) 0.051(3) 0.090(4) 0.010(3) 0.001(3) 0.014(3)
N20 0.025(3) 0.054(3) 0.087(4) 0.006(3) -0.001(3) 0.014(3)
N21 0.029(3) 0.045(3) 0.060(3) 0.005(3) 0.004(2) 0.000(2)
O1 0.040(3) 0.063(3) 0.080(3) 0.015(2) 0.016(2) 0.023(2)
O2 0.070(3) 0.055(3) 0.105(4) 0.019(3) 0.019(3) 0.019(3)
O3 0.024(2) 0.084(4) 0.080(3) -0.007(3) -0.002(2) 0.015(2)
O4 0.035(3) 0.085(4) 0.080(4) 0.013(3) 0.007(2) 0.022(2)
Zn1 0.0293(4) 0.0325(4) 0.0495(4) 0.0074(3) 0.0117(3) 0.0055(3)
Zn2 0.0221(3) 0.0355(4) 0.0406(4) -0.0031(3) 0.0038(3) -0.0066(3)
Zn3 0.0428(4) 0.0381(4) 0.0371(4) 0.0045(3) 0.0160(3) 0.0011(3)
Zn4 0.0255(3) 0.0303(3) 0.0345(4) 0.0017(3) 0.0067(3) -0.0024(3)
Zn5 0.0272(5) 0.0336(5) 0.0358(5) -0.0049(4) 0.0086(4) -0.0084(4)

loop_
_atom_type_symbol
_atom_type_description
_atom_type_scat_dispersion_real
_atom_type_scat_dispersion_imag
_atom_type_scat_source
C C 0.0033 0.0016 'International Tables Vol C Tables 4.2.6.8 and 6.1.1.4'
H H 0.0000 0.0000 'International Tables Vol C Tables 4.2.6.8 and 6.1.1.4'
N N 0.0061 0.0033 'International Tables Vol C Tables 4.2.6.8 and 6.1.1.4'
O O 0.0106 0.0060 'International Tables Vol C Tables 4.2.6.8 and 6.1.1.4'
Cl Cl 0.1484 0.1585 'International Tables Vol C Tables 4.2.6.8 and 6.1.1.4'
Zn Zn 0.2839 1.4301 'International Tables Vol C Tables 4.2.6.8 and 6.1.1.4'

loop_
_geom_angle_atom_site_label_1
_geom_angle_atom_site_label_2
_geom_angle_atom_site_label_3
_geom_angle
_geom_angle_site_symmetry_1
_geom_angle_site_symmetry_3
N1 C1 C6 107.9(4) . .
N1 C1 C2 131.6(5) . .
C6 C1 C2 120.4(5) . .
C3 C2 C1 118.1(5) . .
C3 C2 H2 120.9 . .
C1 C2 H2 120.9 . .
C2 C3 C4 120.5(5) . .
C2 C3 C7 119.2(6) . .
C4 C3 C7 120.3(5) . .
C5 C4 C3 120.9(5) . .
C5 C4 C8 119.3(5) . .
C3 C4 C8 119.7(5) . .
C4 C5 C6 117.3(5) . .
C4 C5 H5 121.3 . .
C6 C5 H5 121.3 . .
N3 C6 C1 106.9(4) . .
N3 C6 C5 130.5(5) . .
C1 C6 C5 122.5(5) . .
C3 C7 H7A 109.5 . .
C3 C7 H7B 109.5 . .
H7A C7 H7B 109.5 . .
C3 C7 H7C 109.5 . .
H7A C7 H7C 109.5 . .
H7B C7 H7C 109.5 . .
C4 C8 H8A 109.5 . .
C4 C8 H8B 109.5 . .
H8A C8 H8B 109.5 . .
C4 C8 H8C 109.5 . .
H8A C8 H8C 109.5 . .
H8B C8 H8C 109.5 . .
N4 C9 C14 108.6(5) . .
N4 C9 C10 129.9(6) . .
C14 C9 C10 121.4(6) . .
C11 C10 C9 115.9(7) . .
C11 C10 H10 122.0 . .
C9 C10 H10 122.0 . .
C10 C11 C12 122.1(7) . .
C10 C11 C15 117.4(8) . .
C12 C11 C15 120.5(8) . .
C13 C12 C11 121.4(7) . .
C13 C12 C16 118.5(7) . .
C11 C12 C16 120.0(7) . .
C12 C13 C14 116.2(6) . .
C12 C13 H13 121.9 . .
C14 C13 H13 121.9 . .
N6 C14 C9 106.2(5) . .
N6 C14 C13 130.9(6) . .
C9 C14 C13 122.9(5) . .
C11 C15 H15A 109.5 . .
C11 C15 H15B 109.5 . .
H15A C15 H15B 109.5 . .
C11 C15 H15C 109.5 . .
H15A C15 H15C 109.5 . .
H15B C15 H15C 109.5 . .
C12 C16 H16A 109.5 . .
C12 C16 H16B 109.5 . .
H16A C16 H16B 109.5 . .
C12 C16 H16C 109.5 . .
H16A C16 H16C 109.5 . .
H16B C16 H16C 109.5 . .
N7 C17 C18 108.2(5) . .
N7 C17 C22 131.9(6) . .
C18 C17 C22 119.9(6) . .
C17 C18 N9 107.0(5) . .
C17 C18 C19 121.1(6) . .
N9 C18 C19 131.8(6) . .
C20 C19 C18 118.7(6) . .
C20 C19 H19 120.7 . .
C18 C19 H19 120.7 . .
C19 C20 C21 120.6(6) . .
C19 C20 C23 119.4(6) . .
C21 C20 C23 120.0(6) . .
C22 C21 C20 120.4(6) . .
C22 C21 C24 119.8(6) . .
C20 C21 C24 119.8(6) . .
C21 C22 C17 119.2(6) . .
C21 C22 H22 120.4 . .
C17 C22 H22 120.4 . .
C20 C23 H23A 109.5 . .
C20 C23 H23B 109.5 . .
H23A C23 H23B 109.5 . .
C20 C23 H23C 109.5 . .
H23A C23 H23C 109.5 . .
H23B C23 H23C 109.5 . .
C21 C24 H24A 109.5 . .
C21 C24 H24B 109.5 . .
H24A C24 H24B 109.5 . .
C21 C24 H24C 109.5 . .
H24A C24 H24C 109.5 . .
H24B C24 H24C 109.5 . .
N10 C25 C30 107.2(4) . .
N10 C25 C26 130.4(5) . .
C30 C25 C26 122.4(5) . .
C27 C26 C25 117.1(6) . .
C27 C26 H26 121.5 . .
C25 C26 H26 121.5 . .
C26 C27 C28 121.2(5) . .
C26 C27 C31 117.8(6) . .
C28 C27 C31 121.0(6) . .
C29 C28 C27 120.1(6) . .
C29 C28 C32 119.5(6) . .
C27 C28 C32 120.4(6) . .
C28 C29 C30 119.5(6) . .
C28 C29 H29 120.3 . .
C30 C29 H29 120.3 . .
N12 C30 C25 108.0(5) . .
N12 C30 C29 132.4(5) . .
C25 C30 C29 119.6(5) . .
C27 C31 H31A 109.5 . .
C27 C31 H31B 109.5 . .
H31A C31 H31B 109.5 . .
C27 C31 H31C 109.5 . .
H31A C31 H31C 109.5 . .
H31B C31 H31C 109.5 . .
C28 C32 H32A 109.5 . .
C28 C32 H32B 109.5 . .
H32A C32 H32B 109.5 . .
C28 C32 H32C 109.5 . .
H32A C32 H32C 109.5 . .
H32B C32 H32C 109.5 . .
N13 C33 C38 107.8(4) . .
N13 C33 C34 131.0(5) . .
C38 C33 C34 120.8(5) . .
C35 C34 C33 118.8(5) . .
C35 C34 H34 120.6 . .
C33 C34 H34 120.6 . .
C34 C35 C36 120.4(6) . .
C34 C35 C39 120.0(6) . .
C36 C35 C39 119.6(6) . .
C37 C36 C35 120.2(6) . .
C37 C36 C40 120.7(6) . .
C35 C36 C40 119.1(6) . .
C36 C37 C38 118.6(5) . .
C36 C37 H37 120.7 . .
C38 C37 H37 120.7 . .
N15 C38 C33 107.0(5) . .
N15 C38 C37 132.1(5) . .
C33 C38 C37 120.9(5) . .
C35 C39 H39A 109.5 . .
C35 C39 H39B 109.5 . .
H39A C39 H39B 109.5 . .
C35 C39 H39C 109.5 . .
H39A C39 H39C 109.5 . .
H39B C39 H39C 109.5 . .
C36 C40 H40A 109.5 . .
C36 C40 H40B 109.5 . .
H40A C40 H40B 109.5 . .
C36 C40 H40C 109.5 . .
H40A C40 H40C 109.5 . .
H40B C40 H40C 109.5 . .
N16 C41 C46 106.7(5) . .
N16 C41 C42 129.6(5) . .
C46 C41 C42 123.4(5) . .
C43 C42 C41 116.5(6) . .
C43 C42 H42 121.7 . .
C41 C42 H42 121.7 . .
C42 C43 C44 121.3(5) . .
C42 C43 C47 118.7(6) . .
C44 C43 C47 120.0(6) . .
C45 C44 C43 120.9(5) . .
C45 C44 C48 118.8(6) . .
C43 C44 C48 120.1(6) . .
C44 C45 C46 118.4(6) . .
C44 C45 H45 120.8 . .
C46 C45 H45 120.8 . .
N18 C46 C41 107.9(5) . .
N18 C46 C45 132.7(5) . .
C41 C46 C45 119.2(5) . .
C43 C47 H47A 109.5 . .
C43 C47 H47B 109.5 . .
H47A C47 H47B 109.5 . .
C43 C47 H47C 109.5 . .
H47A C47 H47C 109.5 . .
H47B C47 H47C 109.5 . .
C44 C48 H48A 109.5 . .
C44 C48 H48B 109.5 . .
H48A C48 H48B 109.5 . .
C44 C48 H48C 109.5 . .
H48A C48 H48C 109.5 . .
H48B C48 H48C 109.5 . .
O2 C49 O1 122.0(6) . .
O2 C49 C50 119.2(7) . .
O1 C49 C50 118.7(7) . .
O2 C49 Zn1 71.7(4) . .
O1 C49 Zn1 50.5(3) . .
C50 C49 Zn1 166.8(6) . .
C55 C50 C51 118.0(5) . .
C55 C50 C49 121.4(6) . .
C51 C50 C49 120.6(6) . .
C50 C51 C52 121.3(6) . .
C50 C51 H51 119.3 . .
C52 C51 H51 119.3 . .
C51 C52 C53 119.0(6) . .
C51 C52 H52 120.5 . .
C53 C52 H52 120.5 . .
C54 C53 C52 120.2(5) . .
C54 C53 C56 120.9(5) . .
C52 C53 C56 118.9(5) . .
C53 C54 C55 119.6(6) . .
C53 C54 H54 120.2 . .
C55 C54 H54 120.2 . .
C54 C55 C50 121.9(6) . .
C54 C55 H55 119.1 . .
C50 C55 H55 119.1 . .
N19 C56 N21 113.0(5) . .
N19 C56 C53 122.1(5) . .
N21 C56 C53 124.9(5) . .
N21 C57 N20 109.5(5) . .
N21 C57 C58 128.2(6) . .
N20 C57 C58 122.2(5) . .
C59 C58 C63 119.9(5) . .
C59 C58 C57 120.6(5) . .
C63 C58 C57 119.5(5) . .
C58 C59 C60 119.2(6) . .
C58 C59 H59 120.4 . .
C60 C59 H59 120.4 . .
C61 C60 C59 121.9(6) . .
C61 C60 H60 119.1 . .
C59 C60 H60 119.1 . .
C60 C61 C62 117.8(5) . .
C60 C61 C64 120.6(6) . .
C62 C61 C64 121.5(6) . .
C63 C62 C61 121.8(6) . .
C63 C62 H62 119.1 . .
C61 C62 H62 119.1 . .
C62 C63 C58 119.3(6) . .
C62 C63 H63 120.4 . .
C58 C63 H63 120.4 . .
O3 C64 O4 120.2(6) . .
O3 C64 C61 119.6(7) . .
O4 C64 C61 120.0(7) . .
O3 C64 Zn2 53.6(3) . 8_556
O4 C64 Zn2 67.3(3) . 8_556
C61 C64 Zn2 166.9(5) . 8_556
Cl2 Cl1 Cl3 147(5) . .
Cl2 Cl1 Zn3 58(4) . .
Cl3 Cl1 Zn3 89.7(10) . .
Cl1 Cl3 Cl2 8.8(14) . .
Cl1 Cl3 Zn3 57.7(8) . .
Cl2 Cl3 Zn3 49.1(8) . .
Cl1 Cl2 Cl3 25(4) . .
Cl1 Cl2 Zn3 109(5) . .
Cl3 Cl2 Zn3 85.6(10) . .
N2 N1 C1 107.0(4) . .
N2 N1 Zn1 118.3(3) . .
C1 N1 Zn1 133.7(3) . .
N1 N2 N3 111.0(4) . .
N1 N2 Zn4 125.5(3) . .
N3 N2 Zn4 123.5(3) . .
N2 N3 C6 107.1(4) . .
N2 N3 Zn2 118.8(3) . .
C6 N3 Zn2 133.5(3) . .
N5 N4 C9 107.0(4) . .
N5 N4 Zn2 119.4(3) . .
C9 N4 Zn2 133.5(4) . .
N4 N5 N6 110.6(4) . .
N4 N5 Zn4 124.2(3) . .
N6 N5 Zn4 125.2(3) . .
N5 N6 C14 107.5(4) . .
N5 N6 Zn3 118.9(3) . .
C14 N6 Zn3 133.6(4) . .
N8 N7 C17 107.5(4) . .
N8 N7 Zn3 116.3(3) . .
C17 N7 Zn3 135.8(4) . .
N7 N8 N9 109.2(4) . .
N7 N8 Zn4 126.7(3) . .
N9 N8 Zn4 123.7(3) . .
N8 N9 C18 108.1(4) . .
N8 N9 Zn1 118.4(4) . .
C18 N9 Zn1 132.9(4) . .
N11 N10 C25 107.5(4) . .
N11 N10 Zn1 118.7(3) . .
C25 N10 Zn1 133.7(4) . .
N10 N11 N12 110.5(4) . .
N10 N11 Zn4 126.2(3) . .
N12 N11 Zn4 123.0(3) . .
N11 N12 C30 106.9(4) . .
N11 N12 Zn5 124.5(3) . .
C30 N12 Zn5 128.6(4) . .
N14 N13 C33 106.5(4) . .
N14 N13 Zn2 118.2(3) . .
C33 N13 Zn2 134.5(3) . .
N15 N14 N13 111.9(4) . .
N15 N14 Zn4 124.0(3) . .
N13 N14 Zn4 123.5(3) . .
N14 N15 C38 106.7(4) . .
N14 N15 Zn5 123.7(3) . .
C38 N15 Zn5 129.2(3) . .
N17 N16 C41 106.2(4) . .
N17 N16 Zn3 120.5(3) . .
C41 N16 Zn3 133.0(4) . .
N18 N17 N16 112.0(4) . .
N18 N17 Zn4 124.3(3) . .
N16 N17 Zn4 123.3(3) . .
N17 N18 C46 107.2(4) . .
N17 N18 Zn5 122.9(3) . .
C46 N18 Zn5 127.7(4) . .
C56 N19 N20 103.2(5) . .
C57 N20 N19 108.9(5) . .
C57 N21 C56 105.4(5) . .
C57 N21 H21 127.3 . .
C56 N21 H21 127.3 . .
C49 O1 Zn1 100.3(4) . .
C49 O2 Zn1 79.8(4) . .
C64 O3 Zn2 96.4(4) . 8_556
C64 O4 Zn2 82.8(4) . 8_556
O1 Zn1 N10 124.11(18) . .
O1 Zn1 N9 127.4(2) . .
N10 Zn1 N9 100.56(18) . .
O1 Zn1 N1 100.57(18) . .
N10 Zn1 N1 99.84(17) . .
N9 Zn1 N1 97.20(19) . .
O1 Zn1 O2 57.72(17) . .
N10 Zn1 O2 94.99(17) . .
N9 Zn1 O2 95.65(19) . .
N1 Zn1 O2 158.21(17) . .
O1 Zn1 C49 29.2(2) . .
N10 Zn1 C49 110.4(2) . .
N9 Zn1 C49 114.7(2) . .
N1 Zn1 C49 129.8(2) . .
O2 Zn1 C49 28.58(19) . .
N13 Zn2 O3 137.55(19) . 8_455
N13 Zn2 N4 104.60(18) . .
O3 Zn2 N4 111.63(19) 8_455 .
N13 Zn2 N3 95.87(17) . .
O3 Zn2 N3 100.53(19) 8_455 .
N4 Zn2 N3 97.41(18) . .
N13 Zn2 O4 95.53(17) . 8_455
O3 Zn2 O4 59.84(18) 8_455 8_455
N4 Zn2 O4 96.38(18) . 8_455
N3 Zn2 O4 159.28(17) . 8_455
N13 Zn2 C64 120.5(2) . 8_455
O3 Zn2 C64 30.1(2) 8_455 8_455
N4 Zn2 C64 103.6(2) . 8_455
N3 Zn2 C64 130.6(2) . 8_455
O4 Zn2 C64 30.0(2) 8_455 8_455
N16 Zn3 N7 100.37(18) . .
N16 Zn3 Cl2 124.2(11) . .
N7 Zn3 Cl2 121.8(10) . .
N16 Zn3 N6 98.95(18) . .
N7 Zn3 N6 99.40(18) . .
Cl2 Zn3 N6 107.4(9) . .
N16 Zn3 Cl1 119.7(6) . .
N7 Zn3 Cl1 114.7(5) . .
Cl2 Zn3 Cl1 12.8(13) . .
N6 Zn3 Cl1 120.0(5) . .
N16 Zn3 Cl3 99.7(3) . .
N7 Zn3 Cl3 96.7(3) . .
Cl2 Zn3 Cl3 45.3(9) . .
N6 Zn3 Cl3 152.6(3) . .
Cl1 Zn3 Cl3 32.6(6) . .
N11 Zn4 N17 92.11(15) . .
N11 Zn4 N5 177.16(16) . .
N17 Zn4 N5 87.49(15) . .
N11 Zn4 N14 91.47(16) . .
N17 Zn4 N14 91.27(16) . .
N5 Zn4 N14 91.35(16) . .
N11 Zn4 N2 89.95(15) . .
N17 Zn4 N2 177.84(16) . .
N5 Zn4 N2 90.42(16) . .
N14 Zn4 N2 89.30(16) . .
N11 Zn4 N8 88.87(16) . .
N17 Zn4 N8 91.41(16) . .
N5 Zn4 N8 88.33(16) . .
N14 Zn4 N8 177.29(16) . .
N2 Zn4 N8 88.01(16) . .
N15 Zn5 N15 180.00(16) . 7_566
N15 Zn5 N12 92.93(16) . .
N15 Zn5 N12 87.07(16) 7_566 .
N15 Zn5 N12 87.07(16) . 7_566
N15 Zn5 N12 92.93(16) 7_566 7_566
N12 Zn5 N12 180.0(3) . 7_566
N15 Zn5 N18 91.36(16) . .
N15 Zn5 N18 88.64(16) 7_566 .
N12 Zn5 N18 92.86(16) . .
N12 Zn5 N18 87.14(16) 7_566 .
N15 Zn5 N18 88.64(16) . 7_566
N15 Zn5 N18 91.36(16) 7_566 7_566
N12 Zn5 N18 87.14(16) . 7_566
N12 Zn5 N18 92.86(16) 7_566 7_566
N18 Zn5 N18 180.0(2) . 7_566

loop_
_geom_bond_atom_site_label_1
_geom_bond_atom_site_label_2
_geom_bond_distance
_geom_bond_site_symmetry_2
C1 N1 1.367(6) .
C1 C6 1.387(7) .
C1 C2 1.403(7) .
C2 C3 1.389(7) .
C2 H2 0.9300 .
C3 C4 1.449(8) .
C3 C7 1.525(8) .
C4 C5 1.365(7) .
C4 C8 1.498(7) .
C5 C6 1.414(7) .
C5 H5 0.9300 .
C6 N3 1.373(6) .
C7 H7A 0.9600 .
C7 H7B 0.9600 .
C7 H7C 0.9600 .
C8 H8A 0.9600 .
C8 H8B 0.9600 .
C8 H8C 0.9600 .
C9 N4 1.364(7) .
C9 C14 1.381(8) .
C9 C10 1.392(9) .
C10 C11 1.390(10) .
C10 H10 0.9300 .
C11 C12 1.419(10) .
C11 C15 1.570(12) .
C12 C13 1.361(9) .
C12 C16 1.542(11) .
C13 C14 1.400(8) .
C13 H13 0.9300 .
C14 N6 1.376(6) .
C15 H15A 0.9600 .
C15 H15B 0.9600 .
C15 H15C 0.9600 .
C16 H16A 0.9600 .
C16 H16B 0.9600 .
C16 H16C 0.9600 .
C17 N7 1.361(7) .
C17 C18 1.362(7) .
C17 C22 1.400(8) .
C18 N9 1.364(7) .
C18 C19 1.421(8) .
C19 C20 1.352(9) .
C19 H19 0.9300 .
C20 C21 1.411(9) .
C20 C23 1.526(9) .
C21 C22 1.377(8) .
C21 C24 1.532(9) .
C22 H22 0.9300 .
C23 H23A 0.9600 .
C23 H23B 0.9600 .
C23 H23C 0.9600 .
C24 H24A 0.9600 .
C24 H24B 0.9600 .
C24 H24C 0.9600 .
C25 N10 1.373(6) .
C25 C30 1.385(7) .
C25 C26 1.416(7) .
C26 C27 1.387(8) .
C26 H26 0.9300 .
C27 C28 1.431(9) .
C27 C31 1.526(8) .
C28 C29 1.378(8) .
C28 C32 1.522(8) .
C29 C30 1.408(7) .
C29 H29 0.9300 .
C30 N12 1.373(6) .
C31 H31A 0.9600 .
C31 H31B 0.9600 .
C31 H31C 0.9600 .
C32 H32A 0.9600 .
C32 H32B 0.9600 .
C32 H32C 0.9600 .
C33 N13 1.356(6) .
C33 C38 1.394(7) .
C33 C34 1.400(7) .
C34 C35 1.369(8) .
C34 H34 0.9300 .
C35 C36 1.456(9) .
C35 C39 1.541(9) .
C36 C37 1.367(8) .
C36 C40 1.491(9) .
C37 C38 1.407(7) .
C37 H37 0.9300 .
C38 N15 1.375(6) .
C39 H39A 0.9600 .
C39 H39B 0.9600 .
C39 H39C 0.9600 .
C40 H40A 0.9600 .
C40 H40B 0.9600 .
C40 H40C 0.9600 .
C41 N16 1.387(6) .
C41 C46 1.391(8) .
C41 C42 1.416(7) .
C42 C43 1.375(8) .
C42 H42 0.9300 .
C43 C44 1.445(9) .
C43 C47 1.511(8) .
C44 C45 1.374(8) .
C44 C48 1.517(8) .
C45 C46 1.425(7) .
C45 H45 0.9300 .
C46 N18 1.373(6) .
C47 H47A 0.9600 .
C47 H47B 0.9600 .
C47 H47C 0.9600 .
C48 H48A 0.9600 .
C48 H48B 0.9600 .
C48 H48C 0.9600 .
C49 O2 1.225(8) .
C49 O1 1.249(8) .
C49 C50 1.508(8) .
C49 Zn1 2.519(6) .
C50 C55 1.388(8) .
C50 C51 1.390(8) .
C51 C52 1.391(7) .
C51 H51 0.9300 .
C52 C53 1.403(7) .
C52 H52 0.9300 .
C53 C54 1.376(8) .
C53 C56 1.471(7) .
C54 C55 1.381(7) .
C54 H54 0.9300 .
C55 H55 0.9300 .
C56 N19 1.315(7) .
C56 N21 1.348(6) .
C57 N21 1.311(7) .
C57 N20 1.334(7) .
C57 C58 1.497(7) .
C58 C59 1.375(8) .
C58 C63 1.395(8) .
C59 C60 1.384(8) .
C59 H59 0.9300 .
C60 C61 1.375(8) .
C60 H60 0.9300 .
C61 C62 1.382(8) .
C61 C64 1.490(8) .
C62 C63 1.372(8) .
C62 H62 0.9300 .
C63 H63 0.9300 .
C64 O3 1.251(8) .
C64 O4 1.251(8) .
C64 Zn2 2.483(6) 8_556
Cl1 Cl2 0.53(5) .
Cl1 Cl3 1.44(2) .
Cl1 Zn3 2.256(18) .
Cl3 Cl2 1.90(3) .
Cl3 Zn3 2.669(14) .
Cl2 Zn3 2.02(2) .
N1 N2 1.335(5) .
N1 Zn1 2.043(4) .
N2 N3 1.344(5) .
N2 Zn4 2.217(4) .
N3 Zn2 2.043(4) .
N4 N5 1.331(5) .
N4 Zn2 2.032(4) .
N5 N6 1.346(6) .
N5 Zn4 2.192(4) .
N6 Zn3 2.046(4) .
N7 N8 1.341(6) .
N7 Zn3 2.016(4) .
N8 N9 1.342(6) .
N8 Zn4 2.282(5) .
N9 Zn1 2.022(5) .
N10 N11 1.346(5) .
N10 Zn1 2.022(4) .
N11 N12 1.350(6) .
N11 Zn4 2.157(4) .
N12 Zn5 2.154(4) .
N13 N14 1.346(5) .
N13 Zn2 2.010(4) .
N14 N15 1.322(5) .
N14 Zn4 2.208(4) .
N15 Zn5 2.146(4) .
N16 N17 1.351(6) .
N16 Zn3 2.010(4) .
N17 N18 1.315(5) .
N17 Zn4 2.188(4) .
N18 Zn5 2.190(4) .
N19 N20 1.383(6) .
N21 H21 0.8600 .
O1 Zn1 1.976(4) .
O2 Zn1 2.430(5) .
O3 Zn2 2.011(4) 8_556
O4 Zn2 2.308(4) 8_556
Zn2 O3 2.011(4) 8_455
Zn2 O4 2.308(4) 8_455
Zn2 C64 2.483(6) 8_455
Zn5 N15 2.146(4) 7_566
Zn5 N12 2.154(4) 7_566
Zn5 N18 2.190(4) 7_566

loop_
_platon_squeeze_void_nr
_platon_squeeze_void_average_x
_platon_squeeze_void_average_y
_platon_squeeze_void_average_z
_platon_squeeze_void_volume
_platon_squeeze_void_count_electrons
_platon_squeeze_void_content
1 0.000 -0.001 -0.007 4094 49 ' '
2 0.500 0.470 0.139 4094 49 ' '
